data_2222661
loop_
_publ_author_name
'Xia, Rong'

_publ_section_title
;
 (<i>S</i>)-2-(1-Hydroxyethyl)benzimidazolium dihydrogen phosphate
;
_journal_coeditor_code DN2468
_journal_issue 8
_journal_name_full 'Acta Crystallographica Section E'
_journal_page_first o2032
_journal_paper_doi 10.1107/S1600536809028451
_journal_volume 65
_journal_year 2009
_chemical_formula_iupac 'C9 H11 N2 O +, H2 P O4 -'
_chemical_formula_moiety 'C9 H11 N2 O +, H2 O4 P -'
_chemical_formula_sum 'C9 H13 N2 O5 P'
_chemical_formula_weight 260.18
_chemical_name_systematic
;
(<i>S</i>)-2-(1-Hydroxyethyl)benzimidazolium dihydrogen phosphate
;
_space_group_IT_number 19
_symmetry_cell_setting orthorhombic
_symmetry_space_group_name_Hall 'P 2ac 2ab'
_symmetry_space_group_name_H-M 'P 21 21 21'
_atom_sites_solution_hydrogens geom
_atom_sites_solution_primary direct
_atom_sites_solution_secondary difmap
_audit_creation_method SHELXL-97
_cell_angle_alpha 90.00
_cell_angle_beta 90.00
_cell_angle_gamma 90.00
_cell_formula_units_Z 4
_cell_length_a 4.5869(13)
_cell_length_b 15.749(5)
_cell_length_c 15.876(5)
_cell_measurement_reflns_used 3144
_cell_measurement_temperature 293(2)
_cell_measurement_theta_max 27.4372
_cell_measurement_theta_min 2.5658
_cell_volume 1146.9(6)
_computing_cell_refinement 'CrystalClear (Rigaku, 2005)'
_computing_data_collection 'CrystalClear (Rigaku, 2005)'
_computing_data_reduction 'CrystalClear (Rigaku, 2005)'
_computing_molecular_graphics 'SHELXTL (Sheldrick, 2008)'
_computing_publication_material 'SHELXTL (Sheldrick, 2008)'
_computing_structure_refinement 'SHELXL97 (Sheldrick, 2008)'
_computing_structure_solution 'SHELXS97 (Sheldrick, 2008)'
_diffrn_ambient_temperature 293(2)
_diffrn_detector_area_resol_mean 13.6612
_diffrn_measured_fraction_theta_full 0.993
_diffrn_measured_fraction_theta_max 0.993
_diffrn_measurement_device_type 'Rigaku SCXmini'
_diffrn_measurement_method \w
_diffrn_radiation_monochromator graphite
_diffrn_radiation_source 'fine-focus sealed tube'
_diffrn_radiation_type MoK\a
_diffrn_radiation_wavelength 0.71073
_diffrn_reflns_av_R_equivalents 0.1246
_diffrn_reflns_av_sigmaI/netI 0.1342
_diffrn_reflns_limit_h_max 5
_diffrn_reflns_limit_h_min -5
_diffrn_reflns_limit_k_max 20
_diffrn_reflns_limit_k_min -20
_diffrn_reflns_limit_l_max 20
_diffrn_reflns_limit_l_min -20
_diffrn_reflns_number 11500
_diffrn_reflns_theta_full 27.33
_diffrn_reflns_theta_max 27.33
_diffrn_reflns_theta_min 2.57
_exptl_absorpt_coefficient_mu 0.252
_exptl_absorpt_correction_T_max 0.953
_exptl_absorpt_correction_T_min 0.951
_exptl_absorpt_correction_type multi-scan
_exptl_absorpt_process_details '(CrystalClear; Rigaku, 2005)'
_exptl_crystal_colour 'pale yellow'
_exptl_crystal_density_diffrn 1.507
_exptl_crystal_density_method 'not measured'
_exptl_crystal_description Block
_exptl_crystal_F_000 544
_exptl_crystal_size_max 0.2000
_exptl_crystal_size_mid 0.2000
_exptl_crystal_size_min 0.2000
_refine_diff_density_max 0.394
_refine_diff_density_min -0.366
_refine_ls_abs_structure_details 'Flack (1983), 1030 Friedel pairs'
_refine_ls_abs_structure_Flack 0.16(17)
_refine_ls_extinction_method none
_refine_ls_goodness_of_fit_ref 0.818
_refine_ls_hydrogen_treatment constr
_refine_ls_matrix_type full
_refine_ls_number_parameters 159
_refine_ls_number_reflns 2565
_refine_ls_number_restraints 0
_refine_ls_restrained_S_all 0.818
_refine_ls_R_factor_all 0.0725
_refine_ls_R_factor_gt 0.0522
_refine_ls_shift/su_max 0.000
_refine_ls_shift/su_mean 0.000
_refine_ls_structure_factor_coef Fsqd
_refine_ls_weighting_details 'calc w=1/[\s^2^(Fo^2^)+(0.0314P)^2^] where P=(Fo^2^+2Fc^2^)/3'
_refine_ls_weighting_scheme calc
_refine_ls_wR_factor_gt 0.1084
_refine_ls_wR_factor_ref 0.1182
_reflns_number_gt 1749
_reflns_number_total 2565
_reflns_threshold_expression I>2\s(I)
_cod_data_source_file dn2468.cif
_cod_data_source_block I
_cod_depositor_comments
;
The following automatic conversions were performed:
'_symmetry_cell_setting' value 'Orthorhombic' changed to 'orthorhombic'
according to '/home/saulius/struct/CIF-dictionaries/cif_core.dic'
dictionary named 'cif_core.dic' version 2.4.1 from
2010-06-29.

'_exptl_absorpt_correction_type' value 'Multi-scan' changed
to 'multi-scan' according to
'/home/saulius/struct/CIF-dictionaries/cif_core.dic' dictionary named
'cif_core.dic' version 2.4.1 from 2010-06-29.

Automatic conversion script
Id: cif_fix_enum 1527 2010-12-29 10:47:43Z saulius 

The following automatic conversions were performed:

'_symmetry_cell_setting' value 'Orthorhombic' changed to
'orthorhombic' according to
/home/saulius/struct/CIF-dictionaries/cif_core.dic dictionary named
'cif_core.dic' version 2.4.1 from
2010-06-29.

'_exptl_absorpt_correction_type' value 'Multi-scan'
changed to 'multi-scan' according to
/home/saulius/struct/CIF-dictionaries/cif_core.dic dictionary named
'cif_core.dic' version 2.4.1 from 2010-06-29.

Automatic conversion script
Id: cif_fix_values 1715 2011-07-08 13:25:40Z adriana 
;
_cod_original_cell_volume 1146.8(6)
_cod_database_code 2222661
_cod_database_fobs_code 2222661

loop_
_symmetry_equiv_pos_as_xyz
'x, y, z'
'-x+1/2, -y, z+1/2'
'-x, y+1/2, -z+1/2'
'x+1/2, -y+1/2, -z'

loop_
_atom_site_type_symbol
_atom_site_label
_atom_site_fract_x
_atom_site_fract_y
_atom_site_fract_z
_atom_site_U_iso_or_equiv
_atom_site_adp_type
_atom_site_calc_flag
_atom_site_refinement_flags
_atom_site_occupancy
_atom_site_disorder_assembly
_atom_site_disorder_group
P P1 0.8027(2) 0.34270(6) 0.42082(6) 0.0274(2) Uani d . 1 . .
O O5 0.8944(6) 0.34283(14) 0.51179(14) 0.0379(7) Uani d . 1 . .
O O4 1.0419(5) 0.36640(16) 0.35969(15) 0.0389(7) Uani d . 1 . .
O O3 0.5477(6) 0.40686(15) 0.4094(2) 0.0470(8) Uani d . 1 . .
H H3 0.3968 0.3809 0.3992 0.070 Uiso calc R 1 . .
O O2 0.6959(7) 0.25204(15) 0.39269(13) 0.0415(7) Uani d . 1 . .
H H2 0.5776 0.2339 0.4270 0.062 Uiso calc R 1 . .
N N2 0.8351(7) 0.44478(17) 0.21853(17) 0.0336(7) Uani d . 1 . .
H H2A 0.9180 0.4266 0.2636 0.040 Uiso calc R 1 . .
N N1 0.7140(7) 0.52823(18) 0.11523(16) 0.0369(8) Uani d . 1 . .
H H1 0.7060 0.5722 0.0832 0.044 Uiso calc R 1 . .
C C8 1.0565(9) 0.5932(2) 0.2193(2) 0.0385(9) Uani d . 1 . .
H H8 1.2233 0.6030 0.1820 0.046 Uiso calc R 1 . .
O O1 0.8750(6) 0.66679(16) 0.21909(17) 0.0514(8) Uani d . 1 . .
H H1A 0.9367 0.7010 0.1844 0.077 Uiso calc R 1 . .
C C1 0.5597(9) 0.4529(2) 0.1022(2) 0.0336(9) Uani d . 1 . .
C C5 0.5154(9) 0.3179(2) 0.1774(2) 0.0421(10) Uani d . 1 . .
H H5 0.5643 0.2822 0.2219 0.051 Uiso calc R 1 . .
C C2 0.3599(10) 0.4283(3) 0.0413(2) 0.0449(11) Uani d . 1 . .
H H2B 0.3066 0.4640 -0.0027 0.054 Uiso calc R 1 . .
C C6 0.6383(9) 0.3991(2) 0.1692(2) 0.0322(9) Uani d . 1 . .
C C7 0.8737(8) 0.5219(2) 0.1839(2) 0.0329(9) Uani d . 1 . .
C C4 0.3198(10) 0.2939(2) 0.1167(2) 0.0478(11) Uani d . 1 . .
H H4 0.2345 0.2404 0.1200 0.057 Uiso calc R 1 . .
C C9 1.1665(13) 0.5756(2) 0.3069(3) 0.0635(14) Uani d . 1 . .
H H9A 1.2756 0.6237 0.3267 0.095 Uiso calc R 1 . .
H H9B 1.2900 0.5264 0.3060 0.095 Uiso calc R 1 . .
H H9C 1.0043 0.5656 0.3437 0.095 Uiso calc R 1 . .
C C3 0.2448(10) 0.3478(3) 0.0497(2) 0.0523(12) Uani d . 1 . .
H H3A 0.1127 0.3285 0.0096 0.063 Uiso calc R 1 . .

loop_
_atom_site_aniso_label
_atom_site_aniso_U_11
_atom_site_aniso_U_22
_atom_site_aniso_U_33
_atom_site_aniso_U_12
_atom_site_aniso_U_13
_atom_site_aniso_U_23
P1 0.0291(5) 0.0195(4) 0.0336(4) -0.0002(4) -0.0001(4) 0.0016(4)
O5 0.0578(18) 0.0220(12) 0.0341(13) 0.0091(14) 0.0013(13) -0.0032(10)
O4 0.0261(14) 0.0505(17) 0.0400(15) -0.0040(13) -0.0005(12) 0.0139(12)
O3 0.0274(15) 0.0281(14) 0.085(2) 0.0010(13) -0.0108(17) -0.0035(14)
O2 0.065(2) 0.0229(13) 0.0362(14) -0.0107(15) 0.0061(14) -0.0083(10)
N2 0.043(2) 0.0280(16) 0.0300(15) 0.0026(15) -0.0003(16) 0.0105(12)
N1 0.053(2) 0.0261(16) 0.0315(15) 0.0063(17) 0.0011(16) 0.0088(12)
C8 0.038(2) 0.0279(19) 0.050(2) -0.0014(19) 0.004(2) 0.0047(17)
O1 0.067(2) 0.0256(15) 0.0619(19) 0.0066(16) 0.0083(17) 0.0083(12)
C1 0.040(2) 0.030(2) 0.030(2) 0.0079(19) 0.0019(18) 0.0006(14)
C5 0.054(3) 0.027(2) 0.045(2) 0.003(2) 0.003(2) 0.0048(16)
C2 0.057(3) 0.048(2) 0.030(2) 0.012(2) -0.003(2) 0.0021(17)
C6 0.036(2) 0.0259(18) 0.035(2) 0.0062(17) 0.0018(17) 0.0025(14)
C7 0.039(2) 0.0258(18) 0.0341(19) 0.0044(17) 0.0068(17) 0.0041(14)
C4 0.059(3) 0.032(2) 0.053(3) -0.008(2) 0.001(2) -0.0043(17)
C9 0.082(4) 0.037(2) 0.071(3) -0.010(3) -0.033(3) 0.007(2)
C3 0.057(3) 0.050(3) 0.050(2) -0.004(3) -0.012(2) -0.012(2)

loop_
_atom_type_symbol
_atom_type_description
_atom_type_scat_dispersion_real
_atom_type_scat_dispersion_imag
_atom_type_scat_source
C C 0.0033 0.0016 'International Tables Vol C Tables 4.2.6.8 and 6.1.1.4'
H H 0.0000 0.0000 'International Tables Vol C Tables 4.2.6.8 and 6.1.1.4'
N N 0.0061 0.0033 'International Tables Vol C Tables 4.2.6.8 and 6.1.1.4'
O O 0.0106 0.0060 'International Tables Vol C Tables 4.2.6.8 and 6.1.1.4'
P P 0.1023 0.0942 'International Tables Vol C Tables 4.2.6.8 and 6.1.1.4'

loop_
_geom_angle_atom_site_label_1
_geom_angle_atom_site_label_2
_geom_angle_atom_site_label_3
_geom_angle_site_symmetry_1
_geom_angle_site_symmetry_3
_geom_angle
_geom_angle_publ_flag
O5 P1 O4 . . 114.40(15) ?
O5 P1 O3 . . 108.76(16) ?
O4 P1 O3 . . 108.07(15) ?
O5 P1 O2 . . 111.14(13) ?
O4 P1 O2 . . 105.53(15) ?
O3 P1 O2 . . 108.77(16) ?
P1 O3 H3 . . 109.5 ?
P1 O2 H2 . . 109.5 ?
C7 N2 C6 . . 108.7(3) ?
C7 N2 H2A . . 125.6 ?
C6 N2 H2A . . 125.6 ?
C7 N1 C1 . . 109.9(3) ?
C7 N1 H1 . . 125.1 ?
C1 N1 H1 . . 125.1 ?
O1 C8 C9 . . 110.3(3) ?
O1 C8 C7 . . 106.2(3) ?
C9 C8 C7 . . 113.2(3) ?
O1 C8 H8 . . 109.0 ?
C9 C8 H8 . . 109.0 ?
C7 C8 H8 . . 109.0 ?
C8 O1 H1A . . 109.5 ?
C2 C1 N1 . . 132.5(3) ?
C2 C1 C6 . . 121.8(4) ?
N1 C1 C6 . . 105.7(3) ?
C4 C5 C6 . . 116.7(4) ?
C4 C5 H5 . . 121.7 ?
C6 C5 H5 . . 121.7 ?
C3 C2 C1 . . 116.2(3) ?
C3 C2 H2B . . 121.9 ?
C1 C2 H2B . . 121.9 ?
N2 C6 C5 . . 132.6(3) ?
N2 C6 C1 . . 106.3(3) ?
C5 C6 C1 . . 121.1(4) ?
N1 C7 N2 . . 109.5(3) ?
N1 C7 C8 . . 124.1(3) ?
N2 C7 C8 . . 126.3(3) ?
C5 C4 C3 . . 121.8(4) ?
C5 C4 H4 . . 119.1 ?
C3 C4 H4 . . 119.1 ?
C8 C9 H9A . . 109.5 ?
C8 C9 H9B . . 109.5 ?
H9A C9 H9B . . 109.5 ?
C8 C9 H9C . . 109.5 ?
H9A C9 H9C . . 109.5 ?
H9B C9 H9C . . 109.5 ?
C2 C3 C4 . . 122.3(4) ?
C2 C3 H3A . . 118.8 ?
C4 C3 H3A . . 118.8 ?

loop_
_geom_bond_atom_site_label_1
_geom_bond_atom_site_label_2
_geom_bond_site_symmetry_2
_geom_bond_distance
_geom_bond_publ_flag
P1 O5 . 1.504(2) ?
P1 O4 . 1.512(3) ?
P1 O3 . 1.556(3) ?
P1 O2 . 1.574(2) ?
O3 H3 . 0.8200 ?
O2 H2 . 0.8200 ?
N2 C7 . 1.345(4) ?
N2 C6 . 1.395(4) ?
N2 H2A . 0.8600 ?
N1 C7 . 1.317(4) ?
N1 C1 . 1.397(4) ?
N1 H1 . 0.8600 ?
C8 O1 . 1.427(4) ?
C8 C9 . 1.505(5) ?
C8 C7 . 1.510(5) ?
C8 H8 . 0.9800 ?
O1 H1A . 0.8200 ?
C1 C2 . 1.388(5) ?
C1 C6 . 1.406(4) ?
C5 C4 . 1.370(5) ?
C5 C6 . 1.404(5) ?
C5 H5 . 0.9300 ?
C2 C3 . 1.380(5) ?
C2 H2B . 0.9300 ?
C4 C3 . 1.403(5) ?
C4 H4 . 0.9300 ?
C9 H9A . 0.9600 ?
C9 H9B . 0.9600 ?
C9 H9C . 0.9600 ?
C3 H3A . 0.9300 ?

loop_
_geom_hbond_atom_site_label_D
_geom_hbond_atom_site_label_H
_geom_hbond_atom_site_label_A
_geom_hbond_site_symmetry_A
_geom_hbond_distance_DH
_geom_hbond_distance_HA
_geom_hbond_distance_DA
_geom_hbond_angle_DHA
O3 H3 O4 1_455 0.82 1.76 2.532(4) 156.3
O2 H2 O5 4_456 0.82 1.76 2.539(3) 156.9
N2 H2A O4 . 0.86 1.88 2.729(4) 167.2
N1 H1 O5 2_664 0.86 1.81 2.659(4) 167.1
O1 H1A O2 3_755 0.82 2.23 2.971(4) 149.9

loop_
_cod_related_entry_id
_cod_related_entry_database
_cod_related_entry_code
1 ChemSpider 30655832
